data_2218015
loop_
_publ_author_name
'Zhang, Xin-Ying'
'Li, Xiao-Yan'
'Wang, Xia'
'Fan, Xue-Sen'
'Qu, Gui-Rong'

_publ_section_title 6-Amino-3-methyl-4-(4-nitrophenyl)-1-phenylpyrazolo[3,4-<i>b</i>]pyridine-5-carbonitrile
_journal_coeditor_code SU2046
_journal_issue 4
_journal_name_full 'Acta Crystallographica Section E'
_journal_page_first o689
_journal_paper_doi 10.1107/S1600536808006156
_journal_volume 64
_journal_year 2008
_chemical_formula_iupac 'C20 H14 N6 O2'
_chemical_formula_moiety 'C20 H14 N6 O2'
_chemical_formula_sum 'C20 H14 N6 O2'
_chemical_formula_weight 370.37
_chemical_name_systematic
;
6-Amino-3-methyl-4-(4-nitrophenyl)-1-phenylpyrazolo[3,4-<i>b</i>]pyridine-
5-carbonitrile
;
_space_group_IT_number 15
_symmetry_cell_setting monoclinic
_symmetry_space_group_name_Hall '-C 2yc'
_symmetry_space_group_name_H-M 'C 1 2/c 1'
_atom_sites_solution_hydrogens geom
_atom_sites_solution_primary direct
_atom_sites_solution_secondary difmap
_audit_creation_method SHELXL-97
_cell_angle_alpha 90.00
_cell_angle_beta 105.857(8)
_cell_angle_gamma 90.00
_cell_formula_units_Z 8
_cell_length_a 16.470(11)
_cell_length_b 9.742(7)
_cell_length_c 23.46(2)
_cell_measurement_reflns_used 2825
_cell_measurement_temperature 294(2)
_cell_measurement_theta_max 21.64
_cell_measurement_theta_min 2.45
_cell_volume 3621(5)
_computing_cell_refinement 'SAINT (Bruker, 2007)'
_computing_data_collection 'SMART (Bruker, 2007)'
_computing_data_reduction 'SAINT (Bruker, 2007)'
_computing_molecular_graphics 'SHELXTL (Sheldrick, 2008)'
_computing_publication_material 'SHELXTL (Sheldrick, 2008)'
_computing_structure_refinement 'SHELXL97 (Sheldrick, 2008)'
_computing_structure_solution 'SHELXS97 (Sheldrick, 2008)'
_diffrn_ambient_temperature 294(2)
_diffrn_measured_fraction_theta_full 1.000
_diffrn_measured_fraction_theta_max 1.000
_diffrn_measurement_device_type 'Bruker SMART CCD area-detector'
_diffrn_measurement_method '\f and \w'
_diffrn_radiation_monochromator graphite
_diffrn_radiation_source 'fine-focus sealed tube'
_diffrn_radiation_type MoK\a
_diffrn_radiation_wavelength 0.71073
_diffrn_reflns_av_R_equivalents 0.0274
_diffrn_reflns_av_sigmaI/netI 0.0233
_diffrn_reflns_limit_h_max 19
_diffrn_reflns_limit_h_min -19
_diffrn_reflns_limit_k_max 11
_diffrn_reflns_limit_k_min -11
_diffrn_reflns_limit_l_max 28
_diffrn_reflns_limit_l_min -28
_diffrn_reflns_number 13443
_diffrn_reflns_theta_full 25.50
_diffrn_reflns_theta_max 25.50
_diffrn_reflns_theta_min 2.45
_diffrn_standards_decay_% 0
_diffrn_standards_number 0
_exptl_absorpt_coefficient_mu 0.093
_exptl_absorpt_correction_T_max 0.9862
_exptl_absorpt_correction_T_min 0.9450
_exptl_absorpt_correction_type multi-scan
_exptl_absorpt_process_details '(SADABS; Sheldrick, 1996)'
_exptl_crystal_colour yellow
_exptl_crystal_density_diffrn 1.359
_exptl_crystal_density_method 'not measured'
_exptl_crystal_description block
_exptl_crystal_F_000 1536
_exptl_crystal_size_max 0.39
_exptl_crystal_size_mid 0.25
_exptl_crystal_size_min 0.15
_refine_diff_density_max 0.183
_refine_diff_density_min -0.162
_refine_ls_extinction_method none
_refine_ls_goodness_of_fit_ref 1.023
_refine_ls_hydrogen_treatment constr
_refine_ls_matrix_type full
_refine_ls_number_parameters 254
_refine_ls_number_reflns 3374
_refine_ls_number_restraints 0
_refine_ls_restrained_S_all 1.023
_refine_ls_R_factor_all 0.0683
_refine_ls_R_factor_gt 0.0418
_refine_ls_shift/su_max 0.000
_refine_ls_shift/su_mean 0.000
_refine_ls_structure_factor_coef Fsqd
_refine_ls_weighting_details 'calc w=1/[\s^2^(Fo^2^)+(0.0546P)^2^+1.3917P] where P=(Fo^2^+2Fc^2^)/3'
_refine_ls_weighting_scheme calc
_refine_ls_wR_factor_gt 0.1004
_refine_ls_wR_factor_ref 0.1215
_reflns_number_gt 2287
_reflns_number_total 3374
_reflns_threshold_expression I>2\s(I)
_cod_data_source_file su2046.cif
_cod_data_source_block I
_cod_depositor_comments
;
The following automatic conversions were performed:
'_symmetry_cell_setting' value 'Monoclinic' changed to 'monoclinic'
according to '/home/saulius/struct/CIF-dictionaries/cif_core.dic'
dictionary named 'cif_core.dic' version 2.4.1 from 2010-06-29.

Automatic conversion script
Id: cif_fix_enum 1527 2010-12-29 10:47:43Z saulius 

The following automatic conversions were performed:

'_symmetry_cell_setting' value 'Monoclinic' changed to 'monoclinic'
according to /home/saulius/struct/CIF-dictionaries/cif_core.dic
dictionary named 'cif_core.dic' version 2.4.1 from 2010-06-29.

Automatic conversion script
Id: cif_fix_values 1715 2011-07-08 13:25:40Z adriana 
;
_cod_original_sg_symbol_H-M 'C 2/c'
_cod_database_code 2218015

loop_
_symmetry_equiv_pos_as_xyz
'x, y, z'
'-x, y, -z+1/2'
'x+1/2, y+1/2, z'
'-x+1/2, y+1/2, -z+1/2'
'-x, -y, -z'
'x, -y, z-1/2'
'-x+1/2, -y+1/2, -z'
'x+1/2, -y+1/2, z-1/2'

loop_
_atom_site_type_symbol
_atom_site_label
_atom_site_fract_x
_atom_site_fract_y
_atom_site_fract_z
_atom_site_U_iso_or_equiv
_atom_site_adp_type
_atom_site_calc_flag
_atom_site_refinement_flags
_atom_site_occupancy
C C1 0.14291(11) 0.3249(2) 0.22385(8) 0.0539(5) Uani d . 1
C C2 0.13161(11) 0.17956(19) 0.22657(8) 0.0508(4) Uani d . 1
C C3 0.12907(11) 0.06720(19) 0.18900(8) 0.0514(5) Uani d . 1
C C4 0.11731(12) -0.0608(2) 0.21136(8) 0.0579(5) Uani d . 1
C C5 0.10829(12) -0.0751(2) 0.27046(8) 0.0586(5) Uani d . 1
C C6 0.11882(11) 0.1536(2) 0.28254(8) 0.0515(5) Uani d . 1
C C7 0.16473(14) 0.4076(2) 0.17675(9) 0.0675(6) Uani d . 1
H H7A 0.1171 0.4109 0.1424 0.101 Uiso calc R 1
H H7B 0.2117 0.3663 0.1665 0.101 Uiso calc R 1
H H7C 0.1795 0.4992 0.1910 0.101 Uiso calc R 1
C C8 0.11094(16) -0.1792(2) 0.17454(10) 0.0771(7) Uani d . 1
C C9 0.13676(11) 0.08314(19) 0.12762(8) 0.0516(5) Uani d . 1
C C10 0.06928(13) 0.1307(3) 0.08327(9) 0.0750(7) Uani d . 1
H H10 0.0187 0.1510 0.0919 0.090 Uiso calc R 1
C C11 0.07559(14) 0.1485(2) 0.02644(9) 0.0749(7) Uani d . 1
H H11 0.0300 0.1808 -0.0034 0.090 Uiso calc R 1
C C12 0.15017(13) 0.11769(19) 0.01483(8) 0.0573(5) Uani d . 1
C C13 0.21832(13) 0.0685(2) 0.05755(9) 0.0656(6) Uani d . 1
H H13 0.2684 0.0471 0.0484 0.079 Uiso calc R 1
C C14 0.21111(12) 0.0516(2) 0.11416(8) 0.0617(5) Uani d . 1
H H14 0.2568 0.0184 0.1437 0.074 Uiso calc R 1
C C15 0.11107(11) 0.3128(2) 0.36614(8) 0.0539(5) Uani d . 1
C C16 0.14851(12) 0.2328(2) 0.41484(9) 0.0610(5) Uani d . 1
H H16 0.1792 0.1550 0.4107 0.073 Uiso calc R 1
C C17 0.13988(13) 0.2697(2) 0.47001(9) 0.0674(6) Uani d . 1
H H17 0.1640 0.2155 0.5029 0.081 Uiso calc R 1
C C18 0.09585(14) 0.3862(3) 0.47639(10) 0.0732(7) Uani d . 1
H H18 0.0910 0.4111 0.5136 0.088 Uiso calc R 1
C C19 0.05918(14) 0.4654(2) 0.42781(11) 0.0722(6) Uani d . 1
H H19 0.0294 0.5440 0.4322 0.087 Uiso calc R 1
C C20 0.06610(12) 0.4293(2) 0.37226(10) 0.0636(5) Uani d . 1
H H20 0.0408 0.4828 0.3394 0.076 Uiso calc R 1
N N1 0.12015(10) 0.27857(17) 0.30914(7) 0.0569(4) Uani d . 1
N N2 0.13518(10) 0.38354(17) 0.27275(7) 0.0592(4) Uani d . 1
N N3 0.10738(10) 0.03211(17) 0.30563(6) 0.0575(4) Uani d . 1
N N4 0.1045(2) -0.2721(2) 0.14393(10) 0.1197(9) Uani d . 1
N N5 0.10113(12) -0.20117(18) 0.29226(8) 0.0784(6) Uani d . 1
H H5A 0.0962 -0.2102 0.3276 0.094 Uiso calc R 1
H H5B 0.1015 -0.2726 0.2708 0.094 Uiso calc R 1
N N6 0.15858(14) 0.14160(19) -0.04520(8) 0.0750(5) Uani d . 1
O O1 0.22406(12) 0.1080(2) -0.05634(7) 0.0962(6) Uani d . 1
O O2 0.09960(14) 0.1956(2) -0.08097(7) 0.1125(7) Uani d . 1

loop_
_atom_site_aniso_label
_atom_site_aniso_U_11
_atom_site_aniso_U_22
_atom_site_aniso_U_33
_atom_site_aniso_U_12
_atom_site_aniso_U_13
_atom_site_aniso_U_23
C1 0.0489(10) 0.0631(12) 0.0496(11) 0.0009(9) 0.0132(8) 0.0005(9)
C2 0.0476(10) 0.0611(12) 0.0439(10) 0.0024(8) 0.0128(8) -0.0009(9)
C3 0.0479(10) 0.0626(12) 0.0425(10) 0.0093(9) 0.0102(8) 0.0001(9)
C4 0.0672(13) 0.0611(12) 0.0430(10) 0.0062(9) 0.0111(9) -0.0021(9)
C5 0.0655(12) 0.0633(13) 0.0455(11) -0.0049(10) 0.0128(9) -0.0017(9)
C6 0.0499(11) 0.0610(12) 0.0439(10) -0.0028(9) 0.0135(8) -0.0063(9)
C7 0.0721(13) 0.0687(13) 0.0632(13) -0.0008(11) 0.0210(10) 0.0070(11)
C8 0.1150(19) 0.0602(14) 0.0533(13) 0.0113(13) 0.0184(12) 0.0015(11)
C9 0.0545(11) 0.0572(11) 0.0428(10) 0.0114(9) 0.0128(8) -0.0004(8)
C10 0.0606(13) 0.1155(19) 0.0501(11) 0.0348(12) 0.0173(10) 0.0073(12)
C11 0.0726(14) 0.1049(18) 0.0449(11) 0.0368(13) 0.0120(10) 0.0089(11)
C12 0.0760(13) 0.0552(11) 0.0441(10) 0.0137(10) 0.0221(9) -0.0006(9)
C13 0.0623(12) 0.0805(14) 0.0601(13) 0.0194(11) 0.0267(10) 0.0038(10)
C14 0.0560(12) 0.0791(14) 0.0490(11) 0.0208(10) 0.0130(9) 0.0070(10)
C15 0.0470(10) 0.0664(12) 0.0498(11) -0.0113(9) 0.0157(8) -0.0135(9)
C16 0.0535(11) 0.0732(13) 0.0557(12) -0.0040(10) 0.0141(9) -0.0105(10)
C17 0.0603(12) 0.0911(16) 0.0513(11) -0.0140(11) 0.0161(9) -0.0092(11)
C18 0.0684(14) 0.0973(18) 0.0617(14) -0.0247(13) 0.0310(11) -0.0278(13)
C19 0.0646(13) 0.0787(15) 0.0832(17) -0.0096(11) 0.0370(12) -0.0239(13)
C20 0.0565(12) 0.0698(13) 0.0672(13) -0.0063(10) 0.0216(10) -0.0086(11)
N1 0.0641(10) 0.0628(10) 0.0464(9) -0.0078(8) 0.0193(7) -0.0086(8)
N2 0.0627(10) 0.0615(10) 0.0540(10) -0.0048(8) 0.0171(8) -0.0040(8)
N3 0.0638(10) 0.0638(11) 0.0449(9) -0.0083(8) 0.0151(7) -0.0043(8)
N4 0.206(3) 0.0672(14) 0.0819(15) 0.0173(16) 0.0322(16) -0.0113(13)
N5 0.1225(16) 0.0619(11) 0.0510(10) -0.0128(10) 0.0238(10) -0.0003(8)
N6 0.1076(16) 0.0713(12) 0.0516(10) 0.0168(11) 0.0311(11) 0.0007(9)
O1 0.1160(14) 0.1135(14) 0.0769(11) 0.0135(11) 0.0567(11) 0.0013(10)
O2 0.1504(18) 0.1383(16) 0.0511(9) 0.0640(14) 0.0312(10) 0.0233(10)

loop_
_atom_type_symbol
_atom_type_description
_atom_type_scat_dispersion_real
_atom_type_scat_dispersion_imag
_atom_type_scat_source
C C 0.0033 0.0016 'International Tables Vol C Tables 4.2.6.8 and 6.1.1.4'
H H 0.0000 0.0000 'International Tables Vol C Tables 4.2.6.8 and 6.1.1.4'
N N 0.0061 0.0033 'International Tables Vol C Tables 4.2.6.8 and 6.1.1.4'
O O 0.0106 0.0060 'International Tables Vol C Tables 4.2.6.8 and 6.1.1.4'

loop_
_geom_angle_atom_site_label_1
_geom_angle_atom_site_label_2
_geom_angle_atom_site_label_3
_geom_angle
N2 C1 C2 110.21(17)
N2 C1 C7 120.72(18)
C2 C1 C7 129.00(18)
C3 C2 C6 117.42(18)
C3 C2 C1 136.70(18)
C6 C2 C1 105.87(16)
C4 C3 C2 116.66(17)
C4 C3 C9 121.18(17)
C2 C3 C9 122.16(17)
C3 C4 C8 119.51(18)
C3 C4 C5 120.85(17)
C8 C4 C5 119.60(19)
N3 C5 N5 117.52(18)
N3 C5 C4 122.75(19)
N5 C5 C4 119.73(18)
N3 C6 N1 126.23(17)
N3 C6 C2 127.62(17)
N1 C6 C2 106.15(17)
C1 C7 H7A 109.5
C1 C7 H7B 109.5
H7A C7 H7B 109.5
C1 C7 H7C 109.5
H7A C7 H7C 109.5
H7B C7 H7C 109.5
N4 C8 C4 178.2(3)
C10 C9 C14 119.01(18)
C10 C9 C3 120.08(17)
C14 C9 C3 120.91(16)
C11 C10 C9 120.98(19)
C11 C10 H10 119.5
C9 C10 H10 119.5
C12 C11 C10 118.46(18)
C12 C11 H11 120.8
C10 C11 H11 120.8
C11 C12 C13 122.28(18)
C11 C12 N6 118.84(18)
C13 C12 N6 118.86(19)
C12 C13 C14 118.58(18)
C12 C13 H13 120.7
C14 C13 H13 120.7
C13 C14 C9 120.68(17)
C13 C14 H14 119.7
C9 C14 H14 119.7
C16 C15 C20 120.50(19)
C16 C15 N1 120.44(18)
C20 C15 N1 119.04(18)
C15 C16 C17 119.3(2)
C15 C16 H16 120.4
C17 C16 H16 120.4
C18 C17 C16 120.4(2)
C18 C17 H17 119.8
C16 C17 H17 119.8
C19 C18 C17 119.9(2)
C19 C18 H18 120.0
C17 C18 H18 120.0
C18 C19 C20 120.5(2)
C18 C19 H19 119.7
C20 C19 H19 119.7
C19 C20 C15 119.4(2)
C19 C20 H20 120.3
C15 C20 H20 120.3
C6 N1 N2 110.91(15)
C6 N1 C15 130.13(16)
N2 N1 C15 118.94(16)
C1 N2 N1 106.83(16)
C5 N3 C6 114.61(17)
C5 N5 H5A 120.0
C5 N5 H5B 120.0
H5A N5 H5B 120.0
O2 N6 O1 123.6(2)
O2 N6 C12 117.6(2)
O1 N6 C12 118.81(19)

loop_
_geom_bond_atom_site_label_1
_geom_bond_atom_site_label_2
_geom_bond_distance
C1 N2 1.318(3)
C1 C2 1.431(3)
C1 C7 1.489(3)
C2 C3 1.399(3)
C2 C6 1.408(3)
C3 C4 1.386(3)
C3 C9 1.488(3)
C4 C8 1.428(3)
C4 C5 1.441(3)
C5 N3 1.333(2)
C5 N5 1.348(3)
C6 N3 1.336(2)
C6 N1 1.365(2)
C7 H7A 0.9600
C7 H7B 0.9600
C7 H7C 0.9600
C8 N4 1.142(3)
C9 C10 1.378(3)
C9 C14 1.380(3)
C10 C11 1.376(3)
C10 H10 0.9300
C11 C12 1.362(3)
C11 H11 0.9300
C12 C13 1.371(3)
C12 N6 1.471(3)
C13 C14 1.375(3)
C13 H13 0.9300
C14 H14 0.9300
C15 C16 1.381(3)
C15 C20 1.384(3)
C15 N1 1.425(2)
C16 C17 1.387(3)
C16 H16 0.9300
C17 C18 1.376(3)
C17 H17 0.9300
C18 C19 1.372(3)
C18 H18 0.9300
C19 C20 1.384(3)
C19 H19 0.9300
C20 H20 0.9300
N1 N2 1.397(2)
N5 H5A 0.8600
N5 H5B 0.8600
N6 O2 1.216(2)
N6 O1 1.222(2)

loop_
_geom_hbond_atom_site_label_D
_geom_hbond_atom_site_label_H
_geom_hbond_atom_site_label_A
_geom_hbond_site_symmetry_A
_geom_hbond_distance_DH
_geom_hbond_distance_HA
_geom_hbond_distance_DA
_geom_hbond_angle_DHA
N5 H5A O2 6_556 0.86 2.13 2.981(3) 168.3
C14 H14 N2 4_545 0.93 2.61 3.529(3) 168.3

loop_
_geom_torsion_atom_site_label_1
_geom_torsion_atom_site_label_2
_geom_torsion_atom_site_label_3
_geom_torsion_atom_site_label_4
_geom_torsion
N2 C1 C2 C3 176.8(2)
C7 C1 C2 C3 -6.2(4)
N2 C1 C2 C6 -1.8(2)
C7 C1 C2 C6 175.12(18)
C6 C2 C3 C4 -2.4(2)
C1 C2 C3 C4 179.1(2)
C6 C2 C3 C9 176.39(16)
C1 C2 C3 C9 -2.1(3)
C2 C3 C4 C8 177.67(19)
C9 C3 C4 C8 -1.1(3)
C2 C3 C4 C5 0.0(3)
C9 C3 C4 C5 -178.80(17)
C3 C4 C5 N3 2.7(3)
C8 C4 C5 N3 -174.99(19)
C3 C4 C5 N5 -176.71(18)
C8 C4 C5 N5 5.6(3)
C3 C2 C6 N3 2.7(3)
C1 C2 C6 N3 -178.33(18)
C3 C2 C6 N1 -177.13(15)
C1 C2 C6 N1 1.82(19)
C3 C4 C8 N4 -45(11)
C5 C4 C8 N4 132(10)
C4 C3 C9 C10 102.6(2)
C2 C3 C9 C10 -76.2(3)
C4 C3 C9 C14 -77.8(3)
C2 C3 C9 C14 103.5(2)
C14 C9 C10 C11 -0.9(3)
C3 C9 C10 C11 178.8(2)
C9 C10 C11 C12 0.2(4)
C10 C11 C12 C13 0.7(4)
C10 C11 C12 N6 -177.6(2)
C11 C12 C13 C14 -0.8(3)
N6 C12 C13 C14 177.45(19)
C12 C13 C14 C9 0.1(3)
C10 C9 C14 C13 0.7(3)
C3 C9 C14 C13 -178.96(19)
C20 C15 C16 C17 0.6(3)
N1 C15 C16 C17 178.90(17)
C15 C16 C17 C18 -1.2(3)
C16 C17 C18 C19 0.9(3)
C17 C18 C19 C20 0.0(3)
C18 C19 C20 C15 -0.5(3)
C16 C15 C20 C19 0.2(3)
N1 C15 C20 C19 -178.06(17)
N3 C6 N1 N2 178.85(17)
C2 C6 N1 N2 -1.3(2)
N3 C6 N1 C15 0.7(3)
C2 C6 N1 C15 -179.46(17)
C16 C15 N1 C6 40.1(3)
C20 C15 N1 C6 -141.6(2)
C16 C15 N1 N2 -137.89(18)
C20 C15 N1 N2 40.4(2)
C2 C1 N2 N1 1.0(2)
C7 C1 N2 N1 -176.20(16)
C6 N1 N2 C1 0.2(2)
C15 N1 N2 C1 178.58(15)
N5 C5 N3 C6 176.90(17)
C4 C5 N3 C6 -2.5(3)
N1 C6 N3 C5 179.64(18)
C2 C6 N3 C5 -0.2(3)
C11 C12 N6 O2 4.2(3)
C13 C12 N6 O2 -174.2(2)
C11 C12 N6 O1 -176.6(2)
C13 C12 N6 O1 5.1(3)

loop_
_cod_related_entry_id
_cod_related_entry_database
_cod_related_entry_code
1 ChemSpider 9008238
